data_7060378
loop_
_publ_author_name
'Li, Edward W.'
'Katinas, Jade'
'Jones, Marjorie A.'
'Hamaker, Christopher G.'

_publ_section_title
;
 Structural characterization of naphthalene sulfonamides and a sulfonate
 ester and their in vitro efficacy against Leishmania tarentolae
 promastigotes
;
_journal_issue 10
_journal_name_full 'New Journal of Chemistry'
_journal_page_first 4791
_journal_page_last 4801
_journal_paper_doi 10.1039/D0NJ06320G
_journal_volume 45
_journal_year 2021
_chemical_formula_moiety 'C18 H15 N O4 S'
_chemical_formula_sum 'C18 H15 N O4 S'
_chemical_formula_weight 341.37
_chemical_name_common 'JK77C - Naphthyl-SO2-NH-C6H3(2-Me)(4-COOH)'
_space_group_crystal_system monoclinic
_space_group_IT_number 15
_space_group_name_Hall '-C 2yc'
_space_group_name_H-M_alt 'C 1 2/c 1'
_atom_sites_solution_hydrogens mixed
_audit_update_record
;
2019-05-21 deposited with the CCDC.	2021-02-10 downloaded from the CCDC.
;
_cell_angle_alpha 90
_cell_angle_beta 101.281(4)
_cell_angle_gamma 90
_cell_formula_units_Z 8
_cell_length_a 14.6257(9)
_cell_length_b 14.7988(10)
_cell_length_c 15.0858(10)
_cell_measurement_reflns_used 9961
_cell_measurement_temperature 100.(2)
_cell_measurement_theta_max 26.2794
_cell_measurement_theta_min 2.2451
_cell_volume 3202.1(4)
_computing_cell_refinement 'SAINT V8.38A (Bruker AXS Inc., 2017)'
_computing_data_collection 'Bruker Instrument Service v2014.5.0.0'
_computing_data_reduction 'SAINT V8.38A (Bruker AXS Inc., 2017)'
_computing_molecular_graphics 'shelXle (C.B. Huebschle, rev 882)'
_computing_structure_refinement 'SHELXL-2018/3 (Sheldrick, 2018)'
_computing_structure_solution 'XS, VERSION 2013/1'
_diffrn_ambient_temperature 100.(2)
_diffrn_detector_area_resol_mean 8.3333
_diffrn_measured_fraction_theta_full 0.997
_diffrn_measured_fraction_theta_max 0.997
_diffrn_measurement_device_type 'Bruker APEX-II CCD'
_diffrn_measurement_method '\f and \w scans'
_diffrn_radiation_monochromator graphite
_diffrn_radiation_type MoK\a
_diffrn_radiation_wavelength 0.71073
_diffrn_reflns_av_R_equivalents 0.0345
_diffrn_reflns_av_unetI/netI 0.0136
_diffrn_reflns_limit_h_max 18
_diffrn_reflns_limit_h_min -18
_diffrn_reflns_limit_k_max 18
_diffrn_reflns_limit_k_min -18
_diffrn_reflns_limit_l_max 18
_diffrn_reflns_limit_l_min -18
_diffrn_reflns_number 45692
_diffrn_reflns_theta_full 26.37
_diffrn_reflns_theta_max 26.37
_diffrn_reflns_theta_min 1.98
_exptl_absorpt_coefficient_mu 0.224
_exptl_absorpt_correction_T_max 0.98
_exptl_absorpt_correction_T_min 0.94
_exptl_absorpt_correction_type multi-scan
_exptl_absorpt_process_details
;
SADABS-2016/2 - Bruker AXS area detector scaling and absorption correction
;
_exptl_crystal_colour colourless
_exptl_crystal_density_diffrn 1.416
_exptl_crystal_density_method 'not measured'
_exptl_crystal_description prism
_exptl_crystal_F_000 1424
_exptl_crystal_size_max 0.222
_exptl_crystal_size_mid 0.089
_exptl_crystal_size_min 0.085
_refine_diff_density_max 0.344
_refine_diff_density_min -0.394
_refine_ls_extinction_method none
_refine_ls_goodness_of_fit_ref 1.061
_refine_ls_hydrogen_treatment mixed
_refine_ls_matrix_type full
_refine_ls_number_parameters 226
_refine_ls_number_reflns 3264
_refine_ls_number_restraints 1
_refine_ls_restrained_S_all 1.061
_refine_ls_R_factor_all 0.0358
_refine_ls_R_factor_gt 0.0300
_refine_ls_shift/su_max 0.001
_refine_ls_shift/su_mean 0.000
_refine_ls_structure_factor_coef Fsqd
_refine_ls_weighting_details 'w=1/[\s^2^(Fo^2^)+(0.0404P)^2^+3.3812P] where P=(Fo^2^+2Fc^2^)/3'
_refine_ls_weighting_scheme calc
_refine_ls_wR_factor_gt 0.0792
_refine_ls_wR_factor_ref 0.0833
_reflns_number_gt 2863
_reflns_number_total 3264
_reflns_threshold_expression 'I > 2\s(I)'
_cod_data_source_file d0nj06320g4.cif
_cod_data_source_block Compound_A
_cod_depositor_comments
;
The following automatic conversions were performed:

data item '_exptl_absorpt_correction_type' value 'Multi-Scan' was
changed to 'multi-scan' in accordance with the
/home/data/users/saulius/crontab/automatic-downloads/rss-feeds/RSC/lib/dictionaries/cif_core.dic
dictionary named 'cif_core.dic' version 2.4.2 last updated on
2011-04-26.

Automatic conversion script
Id: cif_fix_values 7556 2019-12-06 15:28:31Z antanas 

 Adding full bibliography for 7060378--7060380.cif.
;
_cod_database_code 7060378

loop_
_space_group_symop_operation_xyz
'x, y, z'
'-x, y, -z+1/2'
'x+1/2, y+1/2, z'
'-x+1/2, y+1/2, -z+1/2'
'-x, -y, -z'
'x, -y, z-1/2'
'-x+1/2, -y+1/2, -z'
'x+1/2, -y+1/2, z-1/2'

loop_
_atom_site_type_symbol
_atom_site_label
_atom_site_fract_x
_atom_site_fract_y
_atom_site_fract_z
_atom_site_U_iso_or_equiv
_atom_site_adp_type
_atom_site_calc_flag
_atom_site_refinement_flags_adp
_atom_site_refinement_flags_occupancy
_atom_site_refinement_flags_posn
_atom_site_occupancy
_atom_site_disorder_assembly
_atom_site_disorder_group
S S11 0.80269(2) 0.15933(2) 0.39094(2) 0.01481(10) Uani d . . . 1 . .
C C1 0.92182(9) 0.12944(9) 0.42183(9) 0.0168(3) Uani d . . . 1 . .
C C10 0.97963(10) 0.16555(9) 0.50144(9) 0.0178(3) Uani d . . . 1 . .
C C2 0.95463(11) 0.06831(10) 0.36747(10) 0.0227(3) Uani d . . . 1 . .
H H2 0.914291 0.045361 0.315226 0.027 Uiso calc U . R 1 . .
C C7 1.10393(12) 0.23047(14) 0.65445(12) 0.0372(4) Uani d . . . 1 . .
H H7 1.145408 0.252994 0.706162 0.045 Uiso calc U . R 1 . .
C C9 0.94993(10) 0.22824(10) 0.56069(9) 0.0202(3) Uani d . . . 1 . .
H H9 0.887093 0.248525 0.548861 0.024 Uiso calc U . R 1 . .
C C6 1.13461(11) 0.16956(13) 0.59919(12) 0.0340(4) Uani d . . . 1 . .
H H6 1.197489 0.149514 0.613183 0.041 Uiso calc U . R 1 . .
C C5 1.07450(10) 0.13564(11) 0.52134(10) 0.0238(3) Uani d . . . 1 . .
C C3 1.04847(11) 0.03931(11) 0.38900(11) 0.0281(4) Uani d . . . 1 . .
H H3 1.0712 -0.003179 0.351349 0.034 Uiso calc U . R 1 . .
C C8 1.01056(11) 0.26002(12) 0.63479(10) 0.0283(4) Uani d . . . 1 . .
H H8 0.989482 0.302542 0.673499 0.034 Uiso calc U . R 1 . .
C C4 1.10605(11) 0.07233(11) 0.46363(11) 0.0284(4) Uani d . . . 1 . .
H H4 1.169007 0.052487 0.477456 0.034 Uiso calc U . R 1 . .
O O12 0.75960(7) 0.15118(7) 0.46844(6) 0.0187(2) Uani d . . . 1 . .
O O13 0.76411(7) 0.11062(7) 0.31065(7) 0.0227(2) Uani d . . . 1 . .
N N14 0.79864(8) 0.26705(8) 0.36745(8) 0.0146(2) Uani d . . . 1 . .
C C16 0.83750(9) 0.40382(9) 0.29583(9) 0.0148(3) Uani d . . . 1 . .
C C17 0.87377(9) 0.44578(9) 0.22785(9) 0.0160(3) Uani d . . . 1 . .
H H17 0.87718 0.509866 0.226641 0.019 Uiso calc U . R 1 . .
C C18 0.90528(9) 0.39585(9) 0.16139(9) 0.0156(3) Uani d . . . 1 . .
C C15 0.83470(9) 0.30901(9) 0.29699(8) 0.0135(3) Uani d . . . 1 . .
C C19 0.89999(9) 0.30235(10) 0.16245(9) 0.0166(3) Uani d . . . 1 . .
H H19 0.920498 0.26812 0.116761 0.02 Uiso calc U . R 1 . .
C C20 0.86491(9) 0.25856(10) 0.22990(9) 0.0164(3) Uani d . . . 1 . .
H H20 0.861426 0.194469 0.230493 0.02 Uiso calc U . R 1 . .
C C21 0.80142(10) 0.45927(10) 0.36543(10) 0.0207(3) Uani d . . . 1 . .
H H21A 0.807438 0.523654 0.352498 0.031 Uiso calc U . R 1 . .
H H21B 0.837689 0.445506 0.425684 0.031 Uiso calc U . R 1 . .
H H21C 0.735676 0.444702 0.363376 0.031 Uiso calc U . R 1 . .
C C22 0.94566(9) 0.44253(10) 0.09122(9) 0.0177(3) Uani d . . . 1 . .
O O23 0.95683(7) 0.52703(7) 0.09512(7) 0.0250(2) Uani d . . . 1 . .
O O24 0.96781(8) 0.39306(8) 0.02914(7) 0.0271(3) Uani d . . D 1 . .
H H14 0.7898(12) 0.2991(13) 0.4118(13) 0.028(5) Uiso d . . . 1 . .
H H24 0.991(3) 0.422(3) -0.012(2) 0.149(15) Uiso d . . D 1 . .

loop_
_atom_site_aniso_label
_atom_site_aniso_U_11
_atom_site_aniso_U_22
_atom_site_aniso_U_33
_atom_site_aniso_U_12
_atom_site_aniso_U_13
_atom_site_aniso_U_23
S11 0.01555(17) 0.01576(18) 0.01445(18) -0.00288(12) 0.00620(13) 0.00164(12)
C1 0.0183(7) 0.0160(7) 0.0178(7) 0.0022(5) 0.0079(5) 0.0056(5)
C10 0.0180(7) 0.0185(7) 0.0175(7) 0.0025(5) 0.0055(5) 0.0066(5)
C2 0.0299(8) 0.0193(7) 0.0213(7) 0.0023(6) 0.0111(6) 0.0029(6)
C7 0.0278(9) 0.0533(12) 0.0257(8) 0.0038(8) -0.0066(7) -0.0015(8)
C9 0.0195(7) 0.0243(8) 0.0172(7) 0.0025(6) 0.0046(5) 0.0040(6)
C6 0.0191(8) 0.0484(11) 0.0318(9) 0.0074(7) -0.0016(7) 0.0073(8)
C5 0.0217(7) 0.0281(8) 0.0226(7) 0.0057(6) 0.0066(6) 0.0091(6)
C3 0.0345(9) 0.0250(8) 0.0294(8) 0.0123(7) 0.0180(7) 0.0056(6)
C8 0.0303(8) 0.0356(9) 0.0181(7) 0.0033(7) 0.0023(6) -0.0010(6)
C4 0.0252(8) 0.0313(9) 0.0317(9) 0.0132(7) 0.0129(7) 0.0122(7)
O12 0.0197(5) 0.0208(5) 0.0182(5) -0.0023(4) 0.0101(4) 0.0034(4)
O13 0.0248(5) 0.0244(6) 0.0199(5) -0.0097(4) 0.0066(4) -0.0033(4)
N14 0.0169(6) 0.0163(6) 0.0124(5) 0.0005(4) 0.0073(4) 0.0019(4)
C16 0.0124(6) 0.0194(7) 0.0132(6) 0.0031(5) 0.0042(5) 0.0024(5)
C17 0.0147(6) 0.0169(7) 0.0171(7) 0.0032(5) 0.0049(5) 0.0044(5)
C18 0.0123(6) 0.0211(7) 0.0140(6) 0.0017(5) 0.0042(5) 0.0047(5)
C15 0.0096(6) 0.0198(7) 0.0113(6) -0.0001(5) 0.0023(5) 0.0044(5)
C19 0.0159(6) 0.0213(7) 0.0137(6) 0.0011(5) 0.0057(5) 0.0000(5)
C20 0.0173(7) 0.0171(7) 0.0156(6) 0.0005(5) 0.0054(5) 0.0015(5)
C21 0.0262(8) 0.0191(7) 0.0204(7) 0.0040(6) 0.0129(6) 0.0034(6)
C22 0.0166(7) 0.0223(7) 0.0153(6) 0.0023(5) 0.0058(5) 0.0043(5)
O23 0.0299(6) 0.0216(6) 0.0270(6) 0.0018(4) 0.0147(5) 0.0087(4)
O24 0.0376(6) 0.0291(6) 0.0198(5) 0.0020(5) 0.0184(5) 0.0032(4)

loop_
_atom_type_symbol
_atom_type_description
_atom_type_scat_dispersion_real
_atom_type_scat_dispersion_imag
_atom_type_scat_source
C C 0.0033 0.0016 'International Tables Vol C Tables 4.2.6.8 and 6.1.1.4'
H H 0.0000 0.0000 'International Tables Vol C Tables 4.2.6.8 and 6.1.1.4'
N N 0.0061 0.0033 'International Tables Vol C Tables 4.2.6.8 and 6.1.1.4'
O O 0.0106 0.0060 'International Tables Vol C Tables 4.2.6.8 and 6.1.1.4'
S S 0.1246 0.1234 'International Tables Vol C Tables 4.2.6.8 and 6.1.1.4'

loop_
_geom_angle_atom_site_label_1
_geom_angle_atom_site_label_2
_geom_angle_atom_site_label_3
_geom_angle_site_symmetry_1
_geom_angle_site_symmetry_3
_geom_angle
_geom_angle_publ_flag
O13 S11 O12 . . 118.96(6) ?
O13 S11 N14 . . 108.51(6) ?
O12 S11 N14 . . 104.81(6) ?
O13 S11 C1 . . 107.62(7) ?
O12 S11 C1 . . 109.31(6) ?
N14 S11 C1 . . 107.07(6) ?
C2 C1 C10 . . 122.06(13) ?
C2 C1 S11 . . 116.73(11) ?
C10 C1 S11 . . 121.18(10) ?
C9 C10 C1 . . 124.86(13) ?
C9 C10 C5 . . 118.37(13) ?
C1 C10 C5 . . 116.76(13) ?
C1 C2 C3 . . 120.07(15) ?
C1 C2 H2 . . 120.0 ?
C3 C2 H2 . . 120.0 ?
C6 C7 C8 . . 119.88(16) ?
C6 C7 H7 . . 120.1 ?
C8 C7 H7 . . 120.1 ?
C8 C9 C10 . . 120.81(14) ?
C8 C9 H9 . . 119.6 ?
C10 C9 H9 . . 119.6 ?
C7 C6 C5 . . 121.16(15) ?
C7 C6 H6 . . 119.4 ?
C5 C6 H6 . . 119.4 ?
C6 C5 C4 . . 121.39(14) ?
C6 C5 C10 . . 118.95(14) ?
C4 C5 C10 . . 119.65(14) ?
C4 C3 C2 . . 119.86(14) ?
C4 C3 H3 . . 120.1 ?
C2 C3 H3 . . 120.1 ?
C9 C8 C7 . . 120.81(15) ?
C9 C8 H8 . . 119.6 ?
C7 C8 H8 . . 119.6 ?
C3 C4 C5 . . 121.59(14) ?
C3 C4 H4 . . 119.2 ?
C5 C4 H4 . . 119.2 ?
C15 N14 S11 . . 125.97(10) ?
C15 N14 H14 . . 118.8(13) ?
S11 N14 H14 . . 112.2(13) ?
C17 C16 C15 . . 118.16(12) ?
C17 C16 C21 . . 120.47(12) ?
C15 C16 C21 . . 121.36(12) ?
C16 C17 C18 . . 121.42(13) ?
C16 C17 H17 . . 119.3 ?
C18 C17 H17 . . 119.3 ?
C19 C18 C17 . . 119.59(12) ?
C19 C18 C22 . . 120.33(12) ?
C17 C18 C22 . . 120.07(13) ?
C20 C15 C16 . . 120.73(12) ?
C20 C15 N14 . . 121.70(12) ?
C16 C15 N14 . . 117.56(12) ?
C18 C19 C20 . . 120.29(13) ?
C18 C19 H19 . . 119.9 ?
C20 C19 H19 . . 119.9 ?
C19 C20 C15 . . 119.78(13) ?
C19 C20 H20 . . 120.1 ?
C15 C20 H20 . . 120.1 ?
C16 C21 H21A . . 109.5 ?
C16 C21 H21B . . 109.5 ?
H21A C21 H21B . . 109.5 ?
C16 C21 H21C . . 109.5 ?
H21A C21 H21C . . 109.5 ?
H21B C21 H21C . . 109.5 ?
O23 C22 O24 . . 123.54(13) ?
O23 C22 C18 . . 119.71(12) ?
O24 C22 C18 . . 116.74(13) ?
C22 O24 H24 . . 116.(3) ?

loop_
_geom_bond_atom_site_label_1
_geom_bond_atom_site_label_2
_geom_bond_site_symmetry_2
_geom_bond_distance
_geom_bond_publ_flag
S11 O13 . 1.4276(10) ?
S11 O12 . 1.4376(10) ?
S11 N14 . 1.6316(12) ?
S11 C1 . 1.7694(14) ?
C1 C2 . 1.369(2) ?
C1 C10 . 1.430(2) ?
C10 C9 . 1.414(2) ?
C10 C5 . 1.431(2) ?
C2 C3 . 1.414(2) ?
C2 H2 . 0.95 ?
C7 C6 . 1.362(3) ?
C7 C8 . 1.409(2) ?
C7 H7 . 0.95 ?
C9 C8 . 1.367(2) ?
C9 H9 . 0.95 ?
C6 C5 . 1.414(2) ?
C6 H6 . 0.95 ?
C5 C4 . 1.416(2) ?
C3 C4 . 1.358(2) ?
C3 H3 . 0.95 ?
C8 H8 . 0.95 ?
C4 H4 . 0.95 ?
N14 C15 . 1.4188(16) ?
N14 H14 . 0.851(19) ?
C16 C17 . 1.3898(18) ?
C16 C15 . 1.4040(19) ?
C16 C21 . 1.5070(18) ?
C17 C18 . 1.3945(19) ?
C17 H17 . 0.95 ?
C18 C19 . 1.386(2) ?
C18 C22 . 1.4804(18) ?
C15 C20 . 1.3970(19) ?
C19 C20 . 1.3868(18) ?
C19 H19 . 0.95 ?
C20 H20 . 0.95 ?
C21 H21A . 0.98 ?
C21 H21B . 0.98 ?
C21 H21C . 0.98 ?
C22 O23 . 1.2610(18) ?
C22 O24 . 1.2793(17) ?
O24 H24 . 0.880(19) ?

loop_
_geom_hbond_atom_site_label_D
_geom_hbond_atom_site_label_H
_geom_hbond_atom_site_label_A
_geom_hbond_site_symmetry_A
_geom_hbond_distance_DH
_geom_hbond_distance_HA
_geom_hbond_distance_DA
_geom_hbond_angle_DHA
_geom_hbond_publ_flag
C20 H20 O13 . 0.95 2.39 3.0255(17) 124.2 ?
N14 H14 O12 7_656 0.851(19) 2.20(2) 3.0240(15) 163.3(17) ?
O24 H24 O23 5_765 0.880(19) 1.755(19) 2.6335(14) 176.(4) ?

loop_
_geom_torsion_atom_site_label_1
_geom_torsion_atom_site_label_2
_geom_torsion_atom_site_label_3
_geom_torsion_atom_site_label_4
_geom_torsion_site_symmetry_1
_geom_torsion_site_symmetry_2
_geom_torsion_site_symmetry_3
_geom_torsion_site_symmetry_4
_geom_torsion
_geom_torsion_publ_flag
O13 S11 C1 C2 . . . . -0.34(13) ?
O12 S11 C1 C2 . . . . 130.16(11) ?
N14 S11 C1 C2 . . . . -116.83(11) ?
O13 S11 C1 C10 . . . . -178.40(11) ?
O12 S11 C1 C10 . . . . -47.89(13) ?
N14 S11 C1 C10 . . . . 65.11(12) ?
C2 C1 C10 C9 . . . . -179.52(13) ?
S11 C1 C10 C9 . . . . -1.57(19) ?
C2 C1 C10 C5 . . . . 0.8(2) ?
S11 C1 C10 C5 . . . . 178.76(10) ?
C10 C1 C2 C3 . . . . -0.4(2) ?
S11 C1 C2 C3 . . . . -178.39(11) ?
C1 C10 C9 C8 . . . . -179.17(14) ?
C5 C10 C9 C8 . . . . 0.5(2) ?
C8 C7 C6 C5 . . . . 0.6(3) ?
C7 C6 C5 C4 . . . . 179.97(17) ?
C7 C6 C5 C10 . . . . -0.7(3) ?
C9 C10 C5 C6 . . . . 0.1(2) ?
C1 C10 C5 C6 . . . . 179.82(14) ?
C9 C10 C5 C4 . . . . 179.50(14) ?
C1 C10 C5 C4 . . . . -0.8(2) ?
C1 C2 C3 C4 . . . . -0.1(2) ?
C10 C9 C8 C7 . . . . -0.6(2) ?
C6 C7 C8 C9 . . . . 0.0(3) ?
C2 C3 C4 C5 . . . . 0.1(2) ?
C6 C5 C4 C3 . . . . 179.74(15) ?
C10 C5 C4 C3 . . . . 0.4(2) ?
O13 S11 N14 C15 . . . . -53.37(12) ?
O12 S11 N14 C15 . . . . 178.56(11) ?
C1 S11 N14 C15 . . . . 62.53(12) ?
C15 C16 C17 C18 . . . . 1.06(19) ?
C21 C16 C17 C18 . . . . -178.30(13) ?
C16 C17 C18 C19 . . . . 0.4(2) ?
C16 C17 C18 C22 . . . . -178.51(12) ?
C17 C16 C15 C20 . . . . -1.97(19) ?
C21 C16 C15 C20 . . . . 177.39(12) ?
C17 C16 C15 N14 . . . . 179.19(11) ?
C21 C16 C15 N14 . . . . -1.46(19) ?
S11 N14 C15 C20 . . . . 10.75(18) ?
S11 N14 C15 C16 . . . . -170.42(10) ?
C17 C18 C19 C20 . . . . -1.0(2) ?
C22 C18 C19 C20 . . . . 177.93(12) ?
C18 C19 C20 C15 . . . . 0.1(2) ?
C16 C15 C20 C19 . . . . 1.4(2) ?
N14 C15 C20 C19 . . . . -179.77(12) ?
C19 C18 C22 O23 . . . . -174.43(13) ?
C17 C18 C22 O23 . . . . 4.5(2) ?
C19 C18 C22 O24 . . . . 5.32(19) ?
C17 C18 C22 O24 . . . . -175.80(13) ?
